data_4079696
loop_
_publ_author_name
'Bader, Manuela'
'Marquet, Nicolas'
'Kirillov, Evgeny'
'Roisnel, Thierry'
'Razavi, Abbas'
'Lhost, Olivier'
'Carpentier, Jean-Fran\,cois'

_publ_section_title
;
 Old and NewC1-Symmetric Group 4 Metallocenes
 {(R1R2C)-(R2&#x2032;R3&#x2032;R6&#x2032;R7&#x2032;-Flu)(3-R3-5-R4-C5H2)}ZrCl2:
 From Highly Isotactic Polypropylenes to Vinyl End-Capped
 Isotactic-Enriched Oligomers
;
_journal_issue 23
_journal_name_full Organometallics
_journal_page_first 8375
_journal_paper_doi 10.1021/om300957k
_journal_volume 31
_journal_year 2012
_chemical_compound_source 'synthesis as described'
_chemical_formula_moiety 'C43 H46 Cl2 Zr1'
_chemical_formula_sum 'C43 H46 Cl2 Zr'
_chemical_formula_weight 724.92
_chemical_name_systematic
;
 ?
;
_space_group_IT_number 2
_symmetry_cell_setting triclinic
_symmetry_Int_Tables_number 2
_symmetry_space_group_name_Hall '-P 1'
_symmetry_space_group_name_H-M 'P -1'
_atom_sites_solution_hydrogens geom
_atom_sites_solution_primary direct
_atom_sites_solution_secondary difmap
_audit_conform_dict_location ftp://ftp.iucr.org/pub/cif_core.dic
_audit_conform_dict_name cif_core.dic
_audit_conform_dict_version 2.3
_audit_creation_date 2008-06-26T09:35:52-00:00
_audit_creation_method 'WinGX routine CIF_UPDATE'
_cell_angle_alpha 77.0000(10)
_cell_angle_beta 75.093(2)
_cell_angle_gamma 78.4610(10)
_cell_formula_units_Z 2
_cell_length_a 10.9477(4)
_cell_length_b 11.8652(3)
_cell_length_c 15.2718(5)
_cell_measurement_reflns_used 9417
_cell_measurement_temperature 100(2)
_cell_measurement_theta_max 27.36
_cell_measurement_theta_min 2.43
_cell_measurement_wavelength 0.71073
_cell_volume 1846.45(10)
_computing_cell_refinement 'Bruker SMART, 2006'
_computing_data_collection 'Bruker SMART, 2006'
_computing_data_reduction 'Bruker SAINT, 2006'
_computing_molecular_graphics 'Ortep-3 for Windows (Farrugia, 1997)'
_computing_publication_material 'WinGX publication routines (Farrugia, 1999)'
_computing_structure_refinement 'SHELXL-97 (Sheldrick, 1997)'
_computing_structure_solution 'SIR97 (Altomare et al., 1999)'
_diffrn_ambient_temperature 100(2)
_diffrn_detector 'CCD plate'
_diffrn_measured_fraction_theta_full 0.995
_diffrn_measured_fraction_theta_max 0.995
_diffrn_measurement_device_type 'APEXII, Bruker-AXS'
_diffrn_measurement_method 'CCD rotation images, thin slices'
_diffrn_radiation_monochromator graphite
_diffrn_radiation_probe x-ray
_diffrn_radiation_type MoK\a
_diffrn_radiation_wavelength 0.71073
_diffrn_reflns_av_R_equivalents 0.0457
_diffrn_reflns_av_unetI/netI 0.0463
_diffrn_reflns_limit_h_max 14
_diffrn_reflns_limit_h_min -14
_diffrn_reflns_limit_k_max 15
_diffrn_reflns_limit_k_min -15
_diffrn_reflns_limit_l_max 19
_diffrn_reflns_limit_l_min -19
_diffrn_reflns_number 32480
_diffrn_reflns_theta_full 27.46
_diffrn_reflns_theta_max 27.46
_diffrn_reflns_theta_min 3.57
_exptl_absorpt_coefficient_mu 0.471
_exptl_absorpt_correction_T_max 0.972
_exptl_absorpt_correction_T_min 0.885
_exptl_absorpt_correction_type multi-scan
_exptl_absorpt_process_details
;
  [Sheldrick, G.M. (2002). SADABS Bruker AXS Inc., Madison, Wisconsin, USA]
;
_exptl_crystal_colour red
_exptl_crystal_density_diffrn 1.304
_exptl_crystal_density_method 'not measured'
_exptl_crystal_description prism
_exptl_crystal_F_000 756
_exptl_crystal_size_max 0.25
_exptl_crystal_size_mid 0.15
_exptl_crystal_size_min 0.06
_refine_diff_density_max 0.59
_refine_diff_density_min -0.475
_refine_diff_density_rms 0.067
_refine_ls_extinction_method none
_refine_ls_goodness_of_fit_ref 1.029
_refine_ls_hydrogen_treatment constr
_refine_ls_matrix_type full
_refine_ls_number_parameters 415
_refine_ls_number_reflns 8409
_refine_ls_number_restraints 0
_refine_ls_restrained_S_all 1.029
_refine_ls_R_factor_all 0.0456
_refine_ls_R_factor_gt 0.0359
_refine_ls_shift/su_max 0.003
_refine_ls_shift/su_mean 0
_refine_ls_structure_factor_coef Fsqd
_refine_ls_weighting_details 'calc w=1/[\s^2^(Fo^2^)+(0.0231P)^2^+1.1756P] where P=(Fo^2^+2Fc^2^)/3'
_refine_ls_weighting_scheme calc
_refine_ls_wR_factor_gt 0.0703
_refine_ls_wR_factor_ref 0.0743
_reflns_number_gt 7207
_reflns_number_total 8409
_reflns_threshold_expression >2sigma(I)
_cod_data_source_file om300957k_si_002.cif
_cod_data_source_block 3c
_cod_database_code 4079696

loop_
_symmetry_equiv_pos_as_xyz
'x, y, z'
'-x, -y, -z'

loop_
_atom_site_label
_atom_site_type_symbol
_atom_site_fract_x
_atom_site_fract_y
_atom_site_fract_z
_atom_site_U_iso_or_equiv
_atom_site_adp_type
_atom_site_occupancy
_atom_site_calc_flag
_atom_site_refinement_flags
Zr1 Zr 0.736145(18) 0.736213(15) 0.231851(12) 0.01366(6) Uani 1 d .
Cl1 Cl 0.65645(5) 0.89526(4) 0.31652(3) 0.02316(12) Uani 1 d .
Cl2 Cl 0.76749(5) 0.85865(4) 0.08011(3) 0.02175(11) Uani 1 d .
C1 C 1.08732(19) 0.73949(17) 0.11822(13) 0.0196(4) Uani 1 d .
C2 C 1.2149(2) 0.6741(2) 0.14178(15) 0.0293(5) Uani 1 d .
H2A H 1.2863 0.7018 0.0935 0.044 Uiso 1 calc R
H2B H 1.2187 0.5899 0.1458 0.044 Uiso 1 calc R
H2C H 1.2208 0.689 0.201 0.044 Uiso 1 calc R
C3 C 1.0820(2) 0.87171(18) 0.11042(15) 0.0275(5) Uani 1 d .
H3A H 1.1506 0.8994 0.0595 0.041 Uiso 1 calc R
H3B H 1.0928 0.8873 0.1681 0.041 Uiso 1 calc R
H3C H 0.9991 0.9127 0.0986 0.041 Uiso 1 calc R
C4 C 1.0815(2) 0.71321(19) 0.02530(14) 0.0246(5) Uani 1 d .
H4A H 1.15 0.7455 -0.0233 0.037 Uiso 1 calc R
H4B H 0.9985 0.7491 0.0109 0.037 Uiso 1 calc R
H4C H 1.0923 0.6284 0.0291 0.037 Uiso 1 calc R
C5 C 0.98363(19) 0.69058(16) 0.19693(13) 0.0164(4) Uani 1 d .
C6 C 0.92877(18) 0.58968(16) 0.20081(13) 0.0155(4) Uani 1 d .
H6 H 0.9359 0.5533 0.1499 0.019 Uiso 1 calc R
C7 C 0.86128(18) 0.55177(15) 0.29310(13) 0.0144(4) Uani 1 d .
C8 C 0.87118(19) 0.63234(16) 0.34683(13) 0.0167(4) Uani 1 d .
C9 C 0.94390(19) 0.71851(16) 0.28621(13) 0.0172(4) Uani 1 d .
H9 H 0.9625 0.7843 0.3034 0.021 Uiso 1 calc R
C10 C 0.8289(2) 0.61974(17) 0.44873(13) 0.0186(4) Uani 1 d .
C11 C 0.8383(2) 0.50782(17) 0.50287(13) 0.0204(4) Uani 1 d .
H11 H 0.8709 0.4417 0.4738 0.025 Uiso 1 calc R
C12 C 0.8011(2) 0.49142(19) 0.59818(14) 0.0297(5) Uani 1 d .
H12 H 0.8061 0.4146 0.6338 0.036 Uiso 1 calc R
C13 C 0.7565(3) 0.5875(2) 0.64143(16) 0.0452(7) Uani 1 d .
H13 H 0.7304 0.5769 0.7067 0.054 Uiso 1 calc R
C14 C 0.7505(3) 0.6993(2) 0.58853(16) 0.0512(8) Uani 1 d .
H14 H 0.7222 0.7653 0.618 0.061 Uiso 1 calc R
C15 C 0.7854(3) 0.71573(19) 0.49309(15) 0.0332(6) Uani 1 d .
H15 H 0.7797 0.7927 0.4578 0.04 Uiso 1 calc R
C16 C 0.75805(18) 0.47325(15) 0.31853(13) 0.0142(4) Uani 1 d .
H16 H 0.7295 0.4571 0.3872 0.017 Uiso 1 calc R
C17 C 0.79527(19) 0.35590(15) 0.28590(12) 0.0155(4) Uani 1 d .
C18 C 0.6975(2) 0.29542(16) 0.28712(13) 0.0182(4) Uani 1 d .
H18 H 0.6108 0.3297 0.3049 0.022 Uiso 1 calc R
C19 C 0.7260(2) 0.18538(17) 0.26252(14) 0.0235(5) Uani 1 d .
H19 H 0.6589 0.1442 0.2646 0.028 Uiso 1 calc R
C20 C 0.8523(2) 0.13611(17) 0.23500(14) 0.0247(5) Uani 1 d .
H20 H 0.872 0.0613 0.2178 0.03 Uiso 1 calc R
C21 C 0.9497(2) 0.19574(17) 0.23260(14) 0.0246(5) Uani 1 d .
H21 H 1.0362 0.1622 0.2129 0.029 Uiso 1 calc R
C22 C 0.9216(2) 0.30525(16) 0.25900(14) 0.0202(4) Uani 1 d .
H22 H 0.989 0.345 0.2585 0.024 Uiso 1 calc R
C23 C 0.65029(18) 0.55430(15) 0.27999(12) 0.0134(4) Uani 1 d .
C24 C 0.55129(18) 0.63200(15) 0.32904(13) 0.0143(4) Uani 1 d .
C25 C 0.51193(19) 0.64143(16) 0.42397(13) 0.0161(4) Uani 1 d .
H25 H 0.555 0.5908 0.468 0.019 Uiso 1 calc R
C26 C 0.41102(19) 0.72466(16) 0.45062(13) 0.0174(4) Uani 1 d .
H26 H 0.3837 0.7291 0.5142 0.021 Uiso 1 calc R
C27 C 0.34460(19) 0.80562(16) 0.38677(13) 0.0176(4) Uani 1 d .
C28 C 0.2306(2) 0.89314(17) 0.42436(14) 0.0220(4) Uani 1 d .
C29 C 0.2729(3) 0.9661(2) 0.47988(17) 0.0377(6) Uani 1 d .
H29A H 0.1998 1.022 0.5038 0.057 Uiso 1 calc R
H29B H 0.3409 1.0086 0.4398 0.057 Uiso 1 calc R
H29C H 0.3049 0.914 0.5314 0.057 Uiso 1 calc R
C30 C 0.1740(2) 0.97581(19) 0.34723(15) 0.0330(6) Uani 1 d .
H30A H 0.1017 1.0303 0.3741 0.05 Uiso 1 calc R
H30B H 0.1445 0.9301 0.3128 0.05 Uiso 1 calc R
H30C H 0.2396 1.0199 0.3055 0.05 Uiso 1 calc R
C31 C 0.1249(2) 0.82520(19) 0.48805(16) 0.0317(5) Uani 1 d .
H31A H 0.0516 0.8806 0.5125 0.048 Uiso 1 calc R
H31B H 0.158 0.7732 0.5392 0.048 Uiso 1 calc R
H31C H 0.098 0.7786 0.453 0.048 Uiso 1 calc R
C32 C 0.38518(19) 0.80033(16) 0.29465(13) 0.0165(4) Uani 1 d .
H32 H 0.344 0.8544 0.2511 0.02 Uiso 1 calc R
C33 C 0.48791(18) 0.71470(15) 0.26438(13) 0.0152(4) Uani 1 d .
C34 C 0.54593(18) 0.68724(16) 0.17388(13) 0.0147(4) Uani 1 d .
C35 C 0.64247(18) 0.58685(15) 0.18460(13) 0.0144(4) Uani 1 d .
C36 C 0.71229(19) 0.54107(16) 0.10407(13) 0.0166(4) Uani 1 d .
H36 H 0.7769 0.4747 0.1084 0.02 Uiso 1 calc R
C37 C 0.68459(19) 0.59421(17) 0.02079(13) 0.0183(4) Uani 1 d .
H37 H 0.73 0.5617 -0.032 0.022 Uiso 1 calc R
C38 C 0.59124(19) 0.69578(16) 0.00878(13) 0.0170(4) Uani 1 d .
C39 C 0.52244(18) 0.74086(16) 0.08592(13) 0.0165(4) Uani 1 d .
H39 H 0.4592 0.8081 0.0799 0.02 Uiso 1 calc R
C40 C 0.5711(2) 0.74956(17) -0.08868(13) 0.0207(4) Uani 1 d .
C41 C 0.7002(2) 0.7745(2) -0.15211(15) 0.0313(5) Uani 1 d .
H41A H 0.6884 0.8086 -0.2146 0.047 Uiso 1 calc R
H41B H 0.7603 0.7012 -0.1533 0.047 Uiso 1 calc R
H41C H 0.7343 0.8295 -0.1289 0.047 Uiso 1 calc R
C42 C 0.5178(2) 0.66166(19) -0.12368(15) 0.0269(5) Uani 1 d .
H42A H 0.436 0.6453 -0.0825 0.04 Uiso 1 calc R
H42B H 0.5786 0.5889 -0.1248 0.04 Uiso 1 calc R
H42C H 0.5048 0.6949 -0.186 0.04 Uiso 1 calc R
C46 C 0.4781(2) 0.86475(18) -0.09132(14) 0.0282(5) Uani 1 d .
H46A H 0.395 0.8509 -0.0509 0.042 Uiso 1 calc R
H46B H 0.4677 0.8954 -0.1546 0.042 Uiso 1 calc R
H46C H 0.5121 0.9217 -0.0701 0.042 Uiso 1 calc R

loop_
_atom_site_aniso_label
_atom_site_aniso_U_11
_atom_site_aniso_U_22
_atom_site_aniso_U_33
_atom_site_aniso_U_23
_atom_site_aniso_U_13
_atom_site_aniso_U_12
Zr1 0.01618(10) 0.01054(9) 0.01291(10) -0.00203(7) -0.00058(7) -0.00250(7)
Cl1 0.0281(3) 0.0145(2) 0.0263(3) -0.00865(19) 0.0000(2) -0.0043(2)
Cl2 0.0214(3) 0.0218(2) 0.0181(2) 0.00389(19) -0.0026(2) -0.0050(2)
C1 0.0179(11) 0.0231(10) 0.0160(10) -0.0006(8) -0.0001(8) -0.0071(8)
C2 0.0179(11) 0.0388(13) 0.0277(12) 0.0013(10) -0.0030(10) -0.0076(10)
C3 0.0303(13) 0.0278(11) 0.0233(11) -0.0011(9) 0.0015(10) -0.0154(10)
C4 0.0219(11) 0.0286(11) 0.0198(11) -0.0024(9) 0.0004(9) -0.0048(9)
C5 0.0159(10) 0.0163(9) 0.0163(10) -0.0007(7) -0.0040(8) -0.0028(8)
C6 0.0147(10) 0.0161(9) 0.0147(9) -0.0043(7) -0.0013(8) -0.0010(8)
C7 0.0140(10) 0.0125(9) 0.0154(9) -0.0022(7) -0.0034(8) 0.0002(7)
C8 0.0198(10) 0.0150(9) 0.0152(9) -0.0037(7) -0.0031(8) -0.0028(8)
C9 0.0202(11) 0.0135(9) 0.0195(10) -0.0022(7) -0.0062(8) -0.0051(8)
C10 0.0242(11) 0.0187(10) 0.0141(10) -0.0030(8) -0.0048(8) -0.0052(8)
C11 0.0248(11) 0.0183(10) 0.0183(10) -0.0034(8) -0.0052(9) -0.0029(8)
C12 0.0444(15) 0.0236(11) 0.0173(11) 0.0028(8) -0.0061(10) -0.0044(10)
C13 0.079(2) 0.0339(14) 0.0144(11) -0.0032(10) -0.0036(13) 0.0011(14)
C14 0.100(3) 0.0269(13) 0.0201(12) -0.0110(10) -0.0075(14) 0.0046(14)
C15 0.0604(17) 0.0180(11) 0.0195(11) -0.0035(9) -0.0085(11) -0.0022(11)
C16 0.0171(10) 0.0114(9) 0.0128(9) -0.0026(7) -0.0013(8) -0.0016(7)
C17 0.0206(11) 0.0119(9) 0.0127(9) -0.0013(7) -0.0038(8) -0.0006(8)
C18 0.0186(11) 0.0148(9) 0.0212(10) -0.0034(8) -0.0071(9) 0.0006(8)
C19 0.0303(12) 0.0153(10) 0.0282(11) -0.0034(8) -0.0118(10) -0.0050(9)
C20 0.0369(13) 0.0123(9) 0.0245(11) -0.0058(8) -0.0078(10) 0.0010(9)
C21 0.0262(12) 0.0173(10) 0.0241(11) -0.0040(8) -0.0009(9) 0.0048(9)
C22 0.0205(11) 0.0167(10) 0.0214(10) -0.0023(8) -0.0021(9) -0.0030(8)
C23 0.0144(10) 0.0108(9) 0.0144(9) -0.0027(7) -0.0005(8) -0.0035(7)
C24 0.0138(10) 0.0118(9) 0.0161(9) -0.0017(7) -0.0004(8) -0.0038(7)
C25 0.0195(10) 0.0129(9) 0.0149(9) -0.0002(7) -0.0024(8) -0.0052(8)
C26 0.0228(11) 0.0135(9) 0.0134(9) -0.0029(7) 0.0018(8) -0.0040(8)
C27 0.0199(11) 0.0124(9) 0.0173(10) -0.0026(7) 0.0019(8) -0.0032(8)
C28 0.0249(12) 0.0162(10) 0.0178(10) -0.0042(8) 0.0034(9) 0.0033(8)
C29 0.0473(16) 0.0241(12) 0.0418(14) -0.0182(11) -0.0086(12) 0.0064(11)
C30 0.0361(14) 0.0259(12) 0.0229(12) -0.0028(9) 0.0036(10) 0.0128(10)
C31 0.0256(13) 0.0276(12) 0.0281(12) -0.0021(9) 0.0086(10) 0.0054(10)
C32 0.0168(10) 0.0130(9) 0.0164(10) -0.0002(7) -0.0006(8) -0.0015(8)
C33 0.0173(10) 0.0130(9) 0.0142(9) -0.0023(7) -0.0009(8) -0.0035(8)
C34 0.0141(10) 0.0151(9) 0.0144(9) -0.0039(7) -0.0006(8) -0.0032(7)
C35 0.0144(10) 0.0131(9) 0.0163(9) -0.0029(7) -0.0024(8) -0.0047(7)
C36 0.0152(10) 0.0155(9) 0.0182(10) -0.0068(8) -0.0002(8) -0.0005(8)
C37 0.0171(10) 0.0225(10) 0.0160(10) -0.0087(8) 0.0007(8) -0.0047(8)
C38 0.0160(10) 0.0204(10) 0.0149(9) -0.0035(8) -0.0023(8) -0.0050(8)
C39 0.0133(10) 0.0161(9) 0.0193(10) -0.0032(8) -0.0026(8) -0.0013(8)
C40 0.0221(11) 0.0248(11) 0.0144(10) -0.0033(8) -0.0027(8) -0.0039(9)
C41 0.0352(14) 0.0386(13) 0.0168(11) 0.0003(9) -0.0008(10) -0.0105(11)
C42 0.0315(13) 0.0305(12) 0.0220(11) -0.0062(9) -0.0121(10) -0.0023(10)
C46 0.0381(14) 0.0266(11) 0.0179(11) -0.0011(9) -0.0089(10) 0.0000(10)

loop_
_atom_type_symbol
_atom_type_description
_atom_type_scat_dispersion_real
_atom_type_scat_dispersion_imag
_atom_type_scat_source
C C 0.0033 0.0016 'International Tables Vol C Tables 4.2.6.8 and 6.1.1.4'
H H 0 0 'International Tables Vol C Tables 4.2.6.8 and 6.1.1.4'
Cl Cl 0.1484 0.1585 'International Tables Vol C Tables 4.2.6.8 and 6.1.1.4'
Zr Zr -2.9673 0.5597 'International Tables Vol C Tables 4.2.6.8 and 6.1.1.4'

loop_
_geom_angle_atom_site_label_1
_geom_angle_atom_site_label_2
_geom_angle_atom_site_label_3
_geom_angle
C23 Zr1 Cl1 121.77(4)
C23 Zr1 Cl2 127.89(4)
Cl1 Zr1 Cl2 95.926(18)
C23 Zr1 C7 57.92(6)
Cl1 Zr1 C7 122.56(4)
Cl2 Zr1 C7 130.94(5)
C23 Zr1 C6 77.44(6)
Cl1 Zr1 C6 139.44(5)
Cl2 Zr1 C6 97.28(5)
C7 Zr1 C6 33.72(6)
C23 Zr1 C35 33.80(6)
Cl1 Zr1 C35 136.82(5)
Cl2 Zr1 C35 94.10(4)
C7 Zr1 C35 78.50(6)
C6 Zr1 C35 80.08(6)
C23 Zr1 C8 81.03(6)
Cl1 Zr1 C8 90.82(4)
Cl2 Zr1 C8 137.35(5)
C7 Zr1 C8 33.16(6)
C6 Zr1 C8 54.71(6)
C35 Zr1 C8 109.20(6)
C23 Zr1 C24 33.71(6)
Cl1 Zr1 C24 89.37(4)
Cl2 Zr1 C24 132.19(4)
C7 Zr1 C24 81.61(6)
C6 Zr1 C24 108.95(6)
C35 Zr1 C24 54.19(6)
C8 Zr1 C24 89.80(6)
C23 Zr1 C9 111.02(6)
Cl1 Zr1 C9 85.86(4)
Cl2 Zr1 C9 105.87(4)
C7 Zr1 C9 54.45(6)
C6 Zr1 C9 53.64(6)
C35 Zr1 C9 130.94(6)
C8 Zr1 C9 32.63(6)
C24 Zr1 C9 121.92(6)
C23 Zr1 C5 108.91(6)
Cl1 Zr1 C5 111.72(4)
Cl2 Zr1 C5 84.75(4)
C7 Zr1 C5 54.89(6)
C6 Zr1 C5 32.64(6)
C35 Zr1 C5 110.96(6)
C8 Zr1 C5 53.97(6)
C24 Zr1 C5 136.49(6)
C9 Zr1 C5 31.78(6)
C23 Zr1 C34 54.69(6)
Cl1 Zr1 C34 109.43(4)
Cl2 Zr1 C34 80.88(4)
C7 Zr1 C34 109.13(6)
C6 Zr1 C34 110.46(6)
C35 Zr1 C34 31.92(6)
C8 Zr1 C34 135.66(6)
C24 Zr1 C34 52.94(6)
C9 Zr1 C34 162.86(6)
C5 Zr1 C34 137.49(6)
C23 Zr1 C33 54.42(6)
Cl1 Zr1 C33 84.07(4)
Cl2 Zr1 C33 101.53(4)
C7 Zr1 C33 110.84(6)
C6 Zr1 C33 129.89(6)
C35 Zr1 C33 52.76(6)
C8 Zr1 C33 121.06(6)
C24 Zr1 C33 31.73(6)
C9 Zr1 C33 151.61(6)
C5 Zr1 C33 162.53(6)
C34 Zr1 C33 31.30(5)
C5 C1 C3 112.09(16)
C5 C1 C4 112.02(16)
C3 C1 C4 109.82(17)
C5 C1 C2 105.26(16)
C3 C1 C2 109.60(17)
C4 C1 C2 107.85(17)
C1 C2 H2A 109.5
C1 C2 H2B 109.5
H2A C2 H2B 109.5
C1 C2 H2C 109.5
H2A C2 H2C 109.5
H2B C2 H2C 109.5
C1 C3 H3A 109.5
C1 C3 H3B 109.5
H3A C3 H3B 109.5
C1 C3 H3C 109.5
H3A C3 H3C 109.5
H3B C3 H3C 109.5
C1 C4 H4A 109.5
C1 C4 H4B 109.5
H4A C4 H4B 109.5
C1 C4 H4C 109.5
H4A C4 H4C 109.5
H4B C4 H4C 109.5
C9 C5 C6 106.43(16)
C9 C5 C1 126.97(17)
C6 C5 C1 125.30(17)
C9 C5 Zr1 73.28(11)
C6 C5 Zr1 68.84(11)
C1 C5 Zr1 132.72(13)
C5 C6 C7 109.53(16)
C5 C6 Zr1 78.52(11)
C7 C6 Zr1 73.11(10)
C5 C6 H6 125.2
C7 C6 H6 125.2
Zr1 C6 H6 115.1
C8 C7 C6 107.04(16)
C8 C7 C16 124.90(17)
C6 C7 C16 124.06(16)
C8 C7 Zr1 76.04(11)
C6 C7 Zr1 73.17(10)
C16 C7 Zr1 98.73(11)
C7 C8 C9 107.34(16)
C7 C8 C10 125.90(17)
C9 C8 C10 126.30(16)
C7 C8 Zr1 70.80(10)
C9 C8 Zr1 75.10(11)
C10 C8 Zr1 125.63(13)
C5 C9 C8 109.55(16)
C5 C9 Zr1 74.94(11)
C8 C9 Zr1 72.28(11)
C5 C9 H9 125.2
C8 C9 H9 125.2
Zr1 C9 H9 119.3
C15 C10 C11 118.32(18)
C15 C10 C8 122.60(18)
C11 C10 C8 119.01(17)
C12 C11 C10 121.26(18)
C12 C11 H11 119.4
C10 C11 H11 119.4
C11 C12 C13 119.8(2)
C11 C12 H12 120.1
C13 C12 H12 120.1
C12 C13 C14 119.4(2)
C12 C13 H13 120.3
C14 C13 H13 120.3
C15 C14 C13 120.8(2)
C15 C14 H14 119.6
C13 C14 H14 119.6
C14 C15 C10 120.3(2)
C14 C15 H15 119.8
C10 C15 H15 119.8
C23 C16 C7 101.73(14)
C23 C16 C17 114.24(15)
C7 C16 C17 116.78(16)
C23 C16 H16 107.9
C7 C16 H16 107.9
C17 C16 H16 107.9
C22 C17 C18 119.08(17)
C22 C17 C16 122.71(17)
C18 C17 C16 118.15(17)
C19 C18 C17 120.60(19)
C19 C18 H18 119.7
C17 C18 H18 119.7
C20 C19 C18 119.84(19)
C20 C19 H19 120.1
C18 C19 H19 120.1
C21 C20 C19 120.00(18)
C21 C20 H20 120
C19 C20 H20 120
C20 C21 C22 120.4(2)
C20 C21 H21 119.8
C22 C21 H21 119.8
C17 C22 C21 120.08(19)
C17 C22 H22 120
C21 C22 H22 120
C35 C23 C24 106.48(16)
C35 C23 C16 126.75(16)
C24 C23 C16 125.57(16)
C35 C23 Zr1 77.50(10)
C24 C23 Zr1 78.01(10)
C16 C23 Zr1 101.11(11)
C25 C24 C33 118.50(17)
C25 C24 C23 132.35(18)
C33 C24 C23 109.12(16)
C25 C24 Zr1 117.30(12)
C33 C24 Zr1 79.76(11)
C23 C24 Zr1 68.28(10)
C26 C25 C24 118.86(18)
C26 C25 H25 120.6
C24 C25 H25 120.6
C25 C26 C27 122.99(17)
C25 C26 H26 118.5
C27 C26 H26 118.5
C32 C27 C26 118.58(17)
C32 C27 C28 122.75(18)
C26 C27 C28 118.67(17)
C27 C28 C30 112.04(16)
C27 C28 C29 109.65(18)
C30 C28 C29 109.06(18)
C27 C28 C31 108.93(16)
C30 C28 C31 107.82(19)
C29 C28 C31 109.28(18)
C28 C29 H29A 109.5
C28 C29 H29B 109.5
H29A C29 H29B 109.5
C28 C29 H29C 109.5
H29A C29 H29C 109.5
H29B C29 H29C 109.5
C28 C30 H30A 109.5
C28 C30 H30B 109.5
H30A C30 H30B 109.5
C28 C30 H30C 109.5
H30A C30 H30C 109.5
H30B C30 H30C 109.5
C28 C31 H31A 109.5
C28 C31 H31B 109.5
H31A C31 H31B 109.5
C28 C31 H31C 109.5
H31A C31 H31C 109.5
H31B C31 H31C 109.5
C27 C32 C33 120.22(18)
C27 C32 H32 119.9
C33 C32 H32 119.9
C32 C33 C24 120.77(17)
C32 C33 C34 131.61(17)
C24 C33 C34 107.58(16)
C32 C33 Zr1 124.51(12)
C24 C33 Zr1 68.50(10)
C34 C33 Zr1 73.63(11)
C39 C34 C35 121.00(16)
C39 C34 C33 131.54(17)
C35 C34 C33 107.46(16)
C39 C34 Zr1 121.03(12)
C35 C34 Zr1 68.68(10)
C33 C34 Zr1 75.07(10)
C36 C35 C34 118.03(17)
C36 C35 C23 132.70(17)
C34 C35 C23 109.25(16)
C36 C35 Zr1 117.48(12)
C34 C35 Zr1 79.41(10)
C23 C35 Zr1 68.70(9)
C37 C36 C35 118.97(17)
C37 C36 H36 120.5
C35 C36 H36 120.5
C36 C37 C38 123.60(17)
C36 C37 H37 118.2
C38 C37 H37 118.2
C39 C38 C37 118.19(17)
C39 C38 C40 122.99(18)
C37 C38 C40 118.83(16)
C38 C39 C34 120.18(18)
C38 C39 H39 119.9
C34 C39 H39 119.9
C46 C40 C38 112.38(16)
C46 C40 C41 108.11(18)
C38 C40 C41 108.86(17)
C46 C40 C42 108.97(17)
C38 C40 C42 108.67(16)
C41 C40 C42 109.83(17)
C40 C41 H41A 109.5
C40 C41 H41B 109.5
H41A C41 H41B 109.5
C40 C41 H41C 109.5
H41A C41 H41C 109.5
H41B C41 H41C 109.5
C40 C42 H42A 109.5
C40 C42 H42B 109.5
H42A C42 H42B 109.5
C40 C42 H42C 109.5
H42A C42 H42C 109.5
H42B C42 H42C 109.5
C40 C46 H46A 109.5
C40 C46 H46B 109.5
H46A C46 H46B 109.5
C40 C46 H46C 109.5
H46A C46 H46C 109.5
H46B C46 H46C 109.5

loop_
_geom_bond_atom_site_label_1
_geom_bond_atom_site_label_2
_geom_bond_distance
Zr1 C23 2.4135(17)
Zr1 Cl1 2.4193(5)
Zr1 Cl2 2.4237(5)
Zr1 C7 2.4657(18)
Zr1 C6 2.4666(19)
Zr1 C35 2.5291(17)
Zr1 C8 2.5339(19)
Zr1 C24 2.5411(18)
Zr1 C9 2.5707(19)
Zr1 C5 2.592(2)
Zr1 C34 2.6687(18)
Zr1 C33 2.6876(19)
C1 C5 1.522(3)
C1 C3 1.537(3)
C1 C4 1.539(3)
C1 C2 1.544(3)
C2 H2A 0.98
C2 H2B 0.98
C2 H2C 0.98
C3 H3A 0.98
C3 H3B 0.98
C3 H3C 0.98
C4 H4A 0.98
C4 H4B 0.98
C4 H4C 0.98
C5 C9 1.414(3)
C5 C6 1.426(3)
C6 C7 1.431(3)
C6 H6 0.95
C7 C8 1.428(2)
C7 C16 1.526(3)
C8 C9 1.434(3)
C8 C10 1.487(3)
C9 H9 0.95
C10 C15 1.395(3)
C10 C11 1.397(3)
C11 C12 1.386(3)
C11 H11 0.95
C12 C13 1.387(3)
C12 H12 0.95
C13 C14 1.388(3)
C13 H13 0.95
C14 C15 1.387(3)
C14 H14 0.95
C15 H15 0.95
C16 C23 1.520(3)
C16 C17 1.528(2)
C16 H16 1
C17 C22 1.389(3)
C17 C18 1.397(3)
C18 C19 1.393(3)
C18 H18 0.95
C19 C20 1.385(3)
C19 H19 0.95
C20 C21 1.381(3)
C20 H20 0.95
C21 C22 1.399(3)
C21 H21 0.95
C22 H22 0.95
C23 C35 1.441(3)
C23 C24 1.442(3)
C24 C25 1.426(3)
C24 C33 1.437(3)
C25 C26 1.369(3)
C25 H25 0.95
C26 C27 1.437(3)
C26 H26 0.95
C27 C32 1.374(3)
C27 C28 1.532(3)
C28 C30 1.532(3)
C28 C29 1.541(3)
C28 C31 1.541(3)
C29 H29A 0.98
C29 H29B 0.98
C29 H29C 0.98
C30 H30A 0.98
C30 H30B 0.98
C30 H30C 0.98
C31 H31A 0.98
C31 H31B 0.98
C31 H31C 0.98
C32 C33 1.413(3)
C32 H32 0.95
C33 C34 1.445(2)
C34 C39 1.415(3)
C34 C35 1.435(3)
C35 C36 1.429(2)
C36 C37 1.367(3)
C36 H36 0.95
C37 C38 1.427(3)
C37 H37 0.95
C38 C39 1.381(3)
C38 C40 1.535(3)
C39 H39 0.95
C40 C46 1.531(3)
C40 C41 1.535(3)
C40 C42 1.539(3)
C41 H41A 0.98
C41 H41B 0.98
C41 H41C 0.98
C42 H42A 0.98
C42 H42B 0.98
C42 H42C 0.98
C46 H46A 0.98
C46 H46B 0.98
C46 H46C 0.98

loop_
_geom_torsion_atom_site_label_1
_geom_torsion_atom_site_label_2
_geom_torsion_atom_site_label_3
_geom_torsion_atom_site_label_4
_geom_torsion
C3 C1 C5 C9 -41.8(3)
C4 C1 C5 C9 -165.76(19)
C2 C1 C5 C9 77.3(2)
C3 C1 C5 C6 153.03(19)
C4 C1 C5 C6 29.1(3)
C2 C1 C5 C6 -87.9(2)
C3 C1 C5 Zr1 60.1(2)
C4 C1 C5 Zr1 -63.9(2)
C2 C1 C5 Zr1 179.14(14)
C23 Zr1 C5 C9 -99.60(11)
Cl1 Zr1 C5 C9 37.75(11)
Cl2 Zr1 C5 C9 132.05(10)
C7 Zr1 C5 C9 -77.60(11)
C6 Zr1 C5 C9 -115.65(16)
C35 Zr1 C5 C9 -135.57(10)
C8 Zr1 C5 C9 -36.54(10)
C24 Zr1 C5 C9 -75.99(13)
C34 Zr1 C5 C9 -157.57(10)
C33 Zr1 C5 C9 -115.82(19)
C23 Zr1 C5 C6 16.05(12)
Cl1 Zr1 C5 C6 153.40(10)
Cl2 Zr1 C5 C6 -112.30(11)
C7 Zr1 C5 C6 38.06(11)
C35 Zr1 C5 C6 -19.91(12)
C8 Zr1 C5 C6 79.11(12)
C24 Zr1 C5 C6 39.66(14)
C9 Zr1 C5 C6 115.65(16)
C34 Zr1 C5 C6 -41.91(14)
C33 Zr1 C5 C6 -0.2(2)
C23 Zr1 C5 C1 135.12(16)
Cl1 Zr1 C5 C1 -87.53(17)
Cl2 Zr1 C5 C1 6.77(16)
C7 Zr1 C5 C1 157.13(19)
C6 Zr1 C5 C1 119.1(2)
C35 Zr1 C5 C1 99.16(17)
C8 Zr1 C5 C1 -161.81(19)
C24 Zr1 C5 C1 158.74(15)
C9 Zr1 C5 C1 -125.3(2)
C34 Zr1 C5 C1 77.16(19)
C33 Zr1 C5 C1 118.9(2)
C9 C5 C6 C7 -3.1(2)
C1 C5 C6 C7 164.62(18)
Zr1 C5 C6 C7 -67.25(13)
C9 C5 C6 Zr1 64.17(14)
C1 C5 C6 Zr1 -128.13(18)
C23 Zr1 C6 C5 -164.46(12)
Cl1 Zr1 C6 C5 -39.77(14)
Cl2 Zr1 C6 C5 68.25(11)
C7 Zr1 C6 C5 -114.72(15)
C35 Zr1 C6 C5 161.16(12)
C8 Zr1 C6 C5 -76.64(11)
C24 Zr1 C6 C5 -152.31(10)
C9 Zr1 C6 C5 -36.12(10)
C34 Zr1 C6 C5 151.20(10)
C33 Zr1 C6 C5 179.93(10)
C23 Zr1 C6 C7 -49.73(10)
Cl1 Zr1 C6 C7 74.96(12)
Cl2 Zr1 C6 C7 -177.03(10)
C35 Zr1 C6 C7 -84.11(11)
C8 Zr1 C6 C7 38.08(10)
C24 Zr1 C6 C7 -37.59(12)
C9 Zr1 C6 C7 78.60(11)
C5 Zr1 C6 C7 114.72(15)
C34 Zr1 C6 C7 -94.08(11)
C33 Zr1 C6 C7 -65.34(13)
C5 C6 C7 C8 1.7(2)
Zr1 C6 C7 C8 -69.13(13)
C5 C6 C7 C16 160.07(17)
Zr1 C6 C7 C16 89.25(17)
C5 C6 C7 Zr1 70.82(14)
C23 Zr1 C7 C8 -128.52(13)
Cl1 Zr1 C7 C8 -18.83(13)
Cl2 Zr1 C7 C8 116.90(10)
C6 Zr1 C7 C8 113.00(16)
C35 Zr1 C7 C8 -157.68(12)
C24 Zr1 C7 C8 -102.67(11)
C9 Zr1 C7 C8 36.99(11)
C5 Zr1 C7 C8 76.21(12)
C34 Zr1 C7 C8 -148.57(11)
C33 Zr1 C7 C8 -115.26(11)
C23 Zr1 C7 C6 118.48(12)
Cl1 Zr1 C7 C6 -131.83(9)
Cl2 Zr1 C7 C6 3.91(13)
C35 Zr1 C7 C6 89.32(11)
C8 Zr1 C7 C6 -113.00(16)
C24 Zr1 C7 C6 144.33(11)
C9 Zr1 C7 C6 -76.01(11)
C5 Zr1 C7 C6 -36.79(10)
C34 Zr1 C7 C6 98.43(11)
C33 Zr1 C7 C6 131.75(10)
C23 Zr1 C7 C16 -4.58(10)
Cl1 Zr1 C7 C16 105.11(10)
Cl2 Zr1 C7 C16 -119.15(10)
C6 Zr1 C7 C16 -123.06(16)
C35 Zr1 C7 C16 -33.74(11)
C8 Zr1 C7 C16 123.94(17)
C24 Zr1 C7 C16 21.27(11)
C9 Zr1 C7 C16 160.93(14)
C5 Zr1 C7 C16 -159.85(13)
C34 Zr1 C7 C16 -24.63(12)
C33 Zr1 C7 C16 8.68(12)
C6 C7 C8 C9 0.4(2)
C16 C7 C8 C9 -157.79(17)
Zr1 C7 C8 C9 -66.80(14)
C6 C7 C8 C10 -172.21(18)
C16 C7 C8 C10 29.6(3)
Zr1 C7 C8 C10 120.6(2)
C6 C7 C8 Zr1 67.16(13)
C16 C7 C8 Zr1 -90.99(17)
C23 Zr1 C8 C7 42.15(11)
Cl1 Zr1 C8 C7 164.21(11)
Cl2 Zr1 C8 C7 -96.12(11)
C6 Zr1 C8 C7 -38.76(11)
C35 Zr1 C8 C7 23.21(12)
C24 Zr1 C8 C7 74.84(11)
C9 Zr1 C8 C7 -114.78(16)
C5 Zr1 C8 C7 -79.22(12)
C34 Zr1 C8 C7 44.83(14)
C33 Zr1 C8 C7 80.64(12)
C23 Zr1 C8 C9 156.94(11)
Cl1 Zr1 C8 C9 -81.01(10)
Cl2 Zr1 C8 C9 18.66(13)
C7 Zr1 C8 C9 114.78(16)
C6 Zr1 C8 C9 76.02(11)
C35 Zr1 C8 C9 137.99(10)
C24 Zr1 C8 C9 -170.38(11)
C5 Zr1 C8 C9 35.57(10)
C34 Zr1 C8 C9 159.61(10)
C33 Zr1 C8 C9 -164.58(10)
C23 Zr1 C8 C10 -78.80(15)
Cl1 Zr1 C8 C10 43.26(15)
Cl2 Zr1 C8 C10 142.93(13)
C7 Zr1 C8 C10 -120.9(2)
C6 Zr1 C8 C10 -159.71(18)
C35 Zr1 C8 C10 -97.74(15)
C24 Zr1 C8 C10 -46.11(15)
C9 Zr1 C8 C10 124.3(2)
C5 Zr1 C8 C10 159.84(18)
C34 Zr1 C8 C10 -76.12(17)
C33 Zr1 C8 C10 -40.31(17)
C6 C5 C9 C8 3.3(2)
C1 C5 C9 C8 -164.13(19)
Zr1 C5 C9 C8 64.53(14)
C6 C5 C9 Zr1 -61.22(13)
C1 C5 C9 Zr1 131.34(19)
C7 C8 C9 C5 -2.3(2)
C10 C8 C9 C5 170.22(19)
Zr1 C8 C9 C5 -66.23(14)
C7 C8 C9 Zr1 63.92(13)
C10 C8 C9 Zr1 -123.5(2)
C23 Zr1 C9 C5 92.24(11)
Cl1 Zr1 C9 C5 -145.24(10)
Cl2 Zr1 C9 C5 -50.25(11)
C7 Zr1 C9 C5 79.12(11)
C6 Zr1 C9 C5 37.14(10)
C35 Zr1 C9 C5 59.94(13)
C8 Zr1 C9 C5 116.73(15)
C24 Zr1 C9 C5 128.09(10)
C34 Zr1 C9 C5 61.0(2)
C33 Zr1 C9 C5 145.36(12)
C23 Zr1 C9 C8 -24.49(12)
Cl1 Zr1 C9 C8 98.03(10)
Cl2 Zr1 C9 C8 -166.98(9)
C7 Zr1 C9 C8 -37.62(10)
C6 Zr1 C9 C8 -79.60(11)
C35 Zr1 C9 C8 -56.80(13)
C24 Zr1 C9 C8 11.36(13)
C5 Zr1 C9 C8 -116.73(15)
C34 Zr1 C9 C8 -55.7(2)
C33 Zr1 C9 C8 28.63(17)
C7 C8 C10 C15 -149.5(2)
C9 C8 C10 C15 39.3(3)
Zr1 C8 C10 C15 -58.4(3)
C7 C8 C10 C11 33.5(3)
C9 C8 C10 C11 -137.7(2)
Zr1 C8 C10 C11 124.62(17)
C15 C10 C11 C12 2.4(3)
C8 C10 C11 C12 179.5(2)
C10 C11 C12 C13 -1.6(4)
C11 C12 C13 C14 -0.4(4)
C12 C13 C14 C15 1.7(5)
C13 C14 C15 C10 -0.9(5)
C11 C10 C15 C14 -1.1(4)
C8 C10 C15 C14 -178.1(2)
C8 C7 C16 C23 85.3(2)
C6 C7 C16 C23 -69.2(2)
Zr1 C7 C16 C23 6.30(13)
C8 C7 C16 C17 -149.61(18)
C6 C7 C16 C17 55.8(2)
Zr1 C7 C16 C17 131.37(14)
C23 C16 C17 C22 137.03(18)
C7 C16 C17 C22 18.5(3)
C23 C16 C17 C18 -45.7(2)
C7 C16 C17 C18 -164.22(17)
C22 C17 C18 C19 0.6(3)
C16 C17 C18 C19 -176.78(17)
C17 C18 C19 C20 -1.1(3)
C18 C19 C20 C21 0.4(3)
C19 C20 C21 C22 0.8(3)
C18 C17 C22 C21 0.7(3)
C16 C17 C22 C21 177.93(18)
C20 C21 C22 C17 -1.4(3)
C7 C16 C23 C35 76.1(2)
C17 C16 C23 C35 -50.6(2)
C7 C16 C23 C24 -89.6(2)
C17 C16 C23 C24 143.66(18)
C7 C16 C23 Zr1 -6.49(14)
C17 C16 C23 Zr1 -133.23(13)
Cl1 Zr1 C23 C35 128.08(9)
Cl2 Zr1 C23 C35 -1.40(13)
C7 Zr1 C23 C35 -120.89(12)
C6 Zr1 C23 C35 -90.89(11)
C8 Zr1 C23 C35 -146.56(11)
C24 Zr1 C23 C35 110.12(15)
C9 Zr1 C23 C35 -133.48(11)
C5 Zr1 C23 C35 -99.68(11)
C34 Zr1 C23 C35 35.73(10)
C33 Zr1 C23 C35 74.40(11)
Cl1 Zr1 C23 C24 17.95(12)
Cl2 Zr1 C23 C24 -111.52(10)
C7 Zr1 C23 C24 128.99(12)
C6 Zr1 C23 C24 158.99(12)
C35 Zr1 C23 C24 -110.12(15)
C8 Zr1 C23 C24 103.32(11)
C9 Zr1 C23 C24 116.40(11)
C5 Zr1 C23 C24 150.20(10)
C34 Zr1 C23 C24 -74.39(11)
C33 Zr1 C23 C24 -35.72(10)
Cl1 Zr1 C23 C16 -106.40(10)
Cl2 Zr1 C23 C16 124.12(10)
C7 Zr1 C23 C16 4.63(10)
C6 Zr1 C23 C16 34.63(11)
C35 Zr1 C23 C16 125.52(16)
C8 Zr1 C23 C16 -21.04(11)
C24 Zr1 C23 C16 -124.36(16)
C9 Zr1 C23 C16 -7.96(12)
C5 Zr1 C23 C16 25.84(12)
C34 Zr1 C23 C16 161.25(13)
C33 Zr1 C23 C16 -160.08(14)
C35 C23 C24 C25 179.31(19)
C16 C23 C24 C25 -12.6(3)
Zr1 C23 C24 C25 -107.8(2)
C35 C23 C24 C33 -2.8(2)
C16 C23 C24 C33 165.27(17)
Zr1 C23 C24 C33 70.09(13)
C35 C23 C24 Zr1 -72.93(12)
C16 C23 C24 Zr1 95.18(17)
C23 Zr1 C24 C25 127.62(19)
Cl1 Zr1 C24 C25 -37.19(14)
Cl2 Zr1 C24 C25 -134.62(12)
C7 Zr1 C24 C25 85.88(14)
C6 Zr1 C24 C25 105.90(14)
C35 Zr1 C24 C25 167.71(17)
C8 Zr1 C24 C25 53.63(14)
C9 Zr1 C24 C25 47.54(16)
C5 Zr1 C24 C25 84.55(16)
C34 Zr1 C24 C25 -152.35(17)
C33 Zr1 C24 C25 -116.90(18)
C23 Zr1 C24 C33 -115.49(15)
Cl1 Zr1 C24 C33 79.71(10)
Cl2 Zr1 C24 C33 -17.73(12)
C7 Zr1 C24 C33 -157.22(11)
C6 Zr1 C24 C33 -137.21(10)
C35 Zr1 C24 C33 -75.39(11)
C8 Zr1 C24 C33 170.53(10)
C9 Zr1 C24 C33 164.43(10)
C5 Zr1 C24 C33 -158.55(10)
C34 Zr1 C24 C33 -35.45(10)
Cl1 Zr1 C24 C23 -164.81(10)
Cl2 Zr1 C24 C23 97.76(11)
C7 Zr1 C24 C23 -41.74(11)
C6 Zr1 C24 C23 -21.72(12)
C35 Zr1 C24 C23 40.10(10)
C8 Zr1 C24 C23 -73.99(11)
C9 Zr1 C24 C23 -80.08(12)
C5 Zr1 C24 C23 -43.07(14)
C34 Zr1 C24 C23 80.03(11)
C33 Zr1 C24 C23 115.49(15)
C33 C24 C25 C26 3.4(3)
C23 C24 C25 C26 -178.87(19)
Zr1 C24 C25 C26 96.46(18)
C24 C25 C26 C27 -1.7(3)
C25 C26 C27 C32 -0.9(3)
C25 C26 C27 C28 178.39(18)
C32 C27 C28 C30 -2.9(3)
C26 C27 C28 C30 177.84(18)
C32 C27 C28 C29 -124.2(2)
C26 C27 C28 C29 56.6(2)
C32 C27 C28 C31 116.3(2)
C26 C27 C28 C31 -63.0(2)
C26 C27 C32 C33 1.7(3)
C28 C27 C32 C33 -177.55(18)
C27 C32 C33 C24 0.1(3)
C27 C32 C33 C34 177.49(19)
C27 C32 C33 Zr1 -83.7(2)
C25 C24 C33 C32 -2.7(3)
C23 C24 C33 C32 179.12(17)
Zr1 C24 C33 C32 -118.30(17)
C25 C24 C33 C34 179.35(16)
C23 C24 C33 C34 1.2(2)
Zr1 C24 C33 C34 63.73(13)
C25 C24 C33 Zr1 115.61(16)
C23 C24 C33 Zr1 -62.57(12)
C23 Zr1 C33 C32 151.38(18)
Cl1 Zr1 C33 C32 14.91(15)
Cl2 Zr1 C33 C32 -79.95(15)
C7 Zr1 C33 C32 137.55(15)
C6 Zr1 C33 C32 170.22(14)
C35 Zr1 C33 C32 -166.31(18)
C8 Zr1 C33 C32 102.28(16)
C24 Zr1 C33 C32 113.36(19)
C9 Zr1 C33 C32 84.73(19)
C5 Zr1 C33 C32 170.34(17)
C34 Zr1 C33 C32 -129.6(2)
C23 Zr1 C33 C24 38.03(10)
Cl1 Zr1 C33 C24 -98.45(10)
Cl2 Zr1 C33 C24 166.69(9)
C7 Zr1 C33 C24 24.19(11)
C6 Zr1 C33 C24 56.86(13)
C35 Zr1 C33 C24 80.33(11)
C8 Zr1 C33 C24 -11.08(12)
C9 Zr1 C33 C24 -28.63(17)
C5 Zr1 C33 C24 57.0(2)
C34 Zr1 C33 C24 117.00(15)
C23 Zr1 C33 C34 -78.97(11)
Cl1 Zr1 C33 C34 144.55(10)
Cl2 Zr1 C33 C34 49.69(10)
C7 Zr1 C33 C34 -92.81(11)
C6 Zr1 C33 C34 -60.13(13)
C35 Zr1 C33 C34 -36.67(10)
C8 Zr1 C33 C34 -128.07(10)
C24 Zr1 C33 C34 -117.00(15)
C9 Zr1 C33 C34 -145.62(12)
C5 Zr1 C33 C34 -60.0(2)
C32 C33 C34 C39 3.5(3)
C24 C33 C34 C39 -178.88(19)
Zr1 C33 C34 C39 -118.5(2)
C32 C33 C34 C35 -176.65(19)
C24 C33 C34 C35 1.0(2)
Zr1 C33 C34 C35 61.42(12)
C32 C33 C34 Zr1 121.9(2)
C24 C33 C34 Zr1 -60.42(12)
C23 Zr1 C34 C39 -152.15(17)
Cl1 Zr1 C34 C39 92.12(14)
Cl2 Zr1 C34 C39 -1.00(14)
C7 Zr1 C34 C39 -131.30(14)
C6 Zr1 C34 C39 -95.42(15)
C35 Zr1 C34 C39 -114.23(19)
C8 Zr1 C34 C39 -155.39(13)
C24 Zr1 C34 C39 165.80(17)
C9 Zr1 C34 C39 -115.8(2)
C5 Zr1 C34 C39 -72.80(17)
C33 Zr1 C34 C39 129.83(19)
C23 Zr1 C34 C35 -37.92(10)
Cl1 Zr1 C34 C35 -153.65(10)
Cl2 Zr1 C34 C35 113.24(10)
C7 Zr1 C34 C35 -17.07(12)
C6 Zr1 C34 C35 18.81(12)
C8 Zr1 C34 C35 -41.15(14)
C24 Zr1 C34 C35 -79.97(11)
C9 Zr1 C34 C35 -1.6(3)
C5 Zr1 C34 C35 41.43(14)
C33 Zr1 C34 C35 -115.94(15)
C23 Zr1 C34 C33 78.02(11)
Cl1 Zr1 C34 C33 -37.71(11)
Cl2 Zr1 C34 C33 -130.83(10)
C7 Zr1 C34 C33 98.87(11)
C6 Zr1 C34 C33 134.75(10)
C35 Zr1 C34 C33 115.94(15)
C8 Zr1 C34 C33 74.78(13)
C24 Zr1 C34 C33 35.97(10)
C9 Zr1 C34 C33 114.4(2)
C5 Zr1 C34 C33 157.37(10)
C39 C34 C35 C36 -1.3(3)
C33 C34 C35 C36 178.76(16)
Zr1 C34 C35 C36 -115.61(16)
C39 C34 C35 C23 177.09(16)
C33 C34 C35 C23 -2.8(2)
Zr1 C34 C35 C23 62.82(12)
C39 C34 C35 Zr1 114.27(16)
C33 C34 C35 Zr1 -65.63(13)
C24 C23 C35 C36 -178.40(19)
C16 C23 C35 C36 13.7(3)
Zr1 C23 C35 C36 108.3(2)
C24 C23 C35 C34 3.5(2)
C16 C23 C35 C34 -164.44(16)
Zr1 C23 C35 C34 -69.81(13)
C24 C23 C35 Zr1 73.29(12)
C16 C23 C35 Zr1 -94.64(17)
C23 Zr1 C35 C36 -128.1(2)
Cl1 Zr1 C35 C36 153.91(11)
Cl2 Zr1 C35 C36 50.75(14)
C7 Zr1 C35 C36 -80.23(14)
C6 Zr1 C35 C36 -45.93(14)
C8 Zr1 C35 C36 -92.94(15)
C24 Zr1 C35 C36 -168.12(17)
C9 Zr1 C35 C36 -64.40(16)
C5 Zr1 C35 C36 -35.18(16)
C34 Zr1 C35 C36 116.21(19)
C33 Zr1 C35 C36 152.14(17)
C23 Zr1 C35 C34 115.66(16)
Cl1 Zr1 C35 C34 37.71(13)
Cl2 Zr1 C35 C34 -65.45(10)
C7 Zr1 C35 C34 163.56(12)
C6 Zr1 C35 C34 -162.14(11)
C8 Zr1 C35 C34 150.86(10)
C24 Zr1 C35 C34 75.67(11)
C9 Zr1 C35 C34 179.39(10)
C5 Zr1 C35 C34 -151.39(10)
C33 Zr1 C35 C34 35.93(10)
Cl1 Zr1 C35 C23 -77.95(12)
Cl2 Zr1 C35 C23 178.89(10)
C7 Zr1 C35 C23 47.91(11)
C6 Zr1 C35 C23 82.21(11)
C8 Zr1 C35 C23 35.20(12)
C24 Zr1 C35 C23 -39.98(10)
C9 Zr1 C35 C23 63.74(13)
C5 Zr1 C35 C23 92.95(11)
C34 Zr1 C35 C23 -115.66(16)
C33 Zr1 C35 C23 -79.72(11)
C34 C35 C36 C37 0.0(3)
C23 C35 C36 C37 -177.99(19)
Zr1 C35 C36 C37 -92.42(19)
C35 C36 C37 C38 1.7(3)
C36 C37 C38 C39 -2.0(3)
C36 C37 C38 C40 178.39(18)
C37 C38 C39 C34 0.5(3)
C40 C38 C39 C34 -179.84(17)
C35 C34 C39 C38 1.1(3)
C33 C34 C39 C38 -179.06(19)
Zr1 C34 C39 C38 83.4(2)
C39 C38 C40 C46 6.3(3)
C37 C38 C40 C46 -174.07(18)
C39 C38 C40 C41 126.0(2)
C37 C38 C40 C41 -54.3(2)
C39 C38 C40 C42 -114.4(2)
C37 C38 C40 C42 65.3(2)
